data_7048128
loop_
_publ_author_name
'Coulton, John B.'
'Smith, Aramis C.'
'Wheeler, Kraig A.'
'Semeniuc, Radu F.'

_publ_section_title
;
 Multiple coordination modes of a new ditopic bis(pyrazolyl)methane-based
 ligand.
;
_journal_issue 47
_journal_name_full 'Dalton transactions (Cambridge, England : 2003)'
_journal_page_first 17109
_journal_page_last 17121
_journal_paper_doi 10.1039/c8dt03992e
_journal_volume 47
_journal_year 2018
_chemical_formula_sum 'C22 H17 Br2 N9 O7 Re2'
_chemical_formula_weight 1051.66
_space_group_crystal_system triclinic
_space_group_IT_number 2
_space_group_name_Hall '-P 1'
_space_group_name_H-M_alt 'P -1'
_symmetry_space_group_name_Hall '-P 1'
_symmetry_space_group_name_H-M 'P -1'
_atom_sites_solution_hydrogens mixed
_audit_creation_method SHELXL-2014/7
_audit_update_record
;
2018-09-26 deposited with the CCDC.
2018-11-16 downloaded from the CCDC.
;
_cell_angle_alpha 63.050(2)
_cell_angle_beta 78.311(2)
_cell_angle_gamma 71.078(2)
_cell_formula_units_Z 2
_cell_length_a 10.4206(4)
_cell_length_b 13.4302(5)
_cell_length_c 13.6824(6)
_cell_measurement_reflns_used 9889
_cell_measurement_temperature 100(2)
_cell_measurement_theta_max 68.18
_cell_measurement_theta_min 3.63
_cell_volume 1611.15(12)
_computing_cell_refinement APEX2
_computing_data_collection 'APEX2 (Bruker, 2013)'
_computing_data_reduction
;
SADABS (Bruker, 2013) and XPREP (Bruker, 2013)
;
_computing_molecular_graphics 'XSEED (Barbour, 2001)'
_computing_publication_material 'XSEED (Barbour, 2001)'
_computing_structure_refinement 'SHELXL-2014/7 (Sheldrick, 2014)'
_diffrn_ambient_temperature 100(2)
_diffrn_detector_area_resol_mean 8.33
_diffrn_measured_fraction_theta_full 0.978
_diffrn_measured_fraction_theta_max 0.977
_diffrn_measurement_device_type 'Bruker APEXII CCD'
_diffrn_measurement_method 'phi and omega scans'
_diffrn_radiation_type CuK\a
_diffrn_radiation_wavelength 1.54178
_diffrn_reflns_av_R_equivalents 0.0339
_diffrn_reflns_av_unetI/netI 0.0199
_diffrn_reflns_Laue_measured_fraction_full 0.978
_diffrn_reflns_Laue_measured_fraction_max 0.977
_diffrn_reflns_limit_h_max 12
_diffrn_reflns_limit_h_min -12
_diffrn_reflns_limit_k_max 16
_diffrn_reflns_limit_k_min -16
_diffrn_reflns_limit_l_max 16
_diffrn_reflns_limit_l_min -16
_diffrn_reflns_number 36153
_diffrn_reflns_point_group_measured_fraction_full 0.978
_diffrn_reflns_point_group_measured_fraction_max 0.977
_diffrn_reflns_theta_full 67.679
_diffrn_reflns_theta_max 68.242
_diffrn_reflns_theta_min 3.632
_diffrn_source 'fine-focus sealed tube'
_exptl_absorpt_coefficient_mu 17.835
_exptl_absorpt_correction_T_max 0.753
_exptl_absorpt_correction_T_min 0.472
_exptl_absorpt_correction_type multi-scan
_exptl_absorpt_process_details 'SADABS-2014/7, Bruker AXS'
_exptl_crystal_colour colourless
_exptl_crystal_density_diffrn 2.168
_exptl_crystal_description 'transparent prism'
_exptl_crystal_F_000 976
_exptl_crystal_size_max 0.187
_exptl_crystal_size_mid 0.179
_exptl_crystal_size_min 0.058
_platon_squeeze_details
;
Refinement with the un-SQUEEZED model resulted in a final R value of 3.06%.  
 Significant somewhat identifiable residual electron density was observed at
 the 3-4 e/A3 level suggesting the possible presence of disorded solvent
 (ether and/or acetone).  

 With P-1 and Z=2, the 49 electrons correspond to 24.5 electrons 
 (49 electrons/2 = 24.5) in the asymmetric unit. Given electrons
 associated with acetone (32) and ether (42), neither solvent is
 an ideal match for the available electrons.  Since ether is 
 closest in electron count, the formula should reflect the 
 incllusion of one molecule of ether per unit cell.
;
_refine_diff_density_max 1.499
_refine_diff_density_min -1.209
_refine_diff_density_rms 0.112
_refine_ls_extinction_method none
_refine_ls_goodness_of_fit_ref 1.117
_refine_ls_hydrogen_treatment mixed
_refine_ls_matrix_type full
_refine_ls_number_parameters 382
_refine_ls_number_reflns 5772
_refine_ls_number_restraints 1
_refine_ls_restrained_S_all 1.117
_refine_ls_R_factor_all 0.0226
_refine_ls_R_factor_gt 0.0218
_refine_ls_shift/su_max 0.001
_refine_ls_shift/su_mean 0.000
_refine_ls_structure_factor_coef Fsqd
_refine_ls_weighting_details 'w=1/[\s^2^(Fo^2^)+(0.0245P)^2^+3.8040P] where P=(Fo^2^+2Fc^2^)/3'
_refine_ls_weighting_scheme calc
_refine_ls_wR_factor_gt 0.0523
_refine_ls_wR_factor_ref 0.0527
_reflns_Friedel_coverage 0.000
_reflns_number_gt 5643
_reflns_number_total 5772
_reflns_threshold_expression 'I > 2\s(I)'
_cod_data_source_file c8dt03992e2.cif
_cod_data_source_block 16rfs03_sq_sqd
_cod_depositor_comments 'Adding full bibliography for 7048124--7048128.cif.'
_cod_original_cell_volume 1611.16(12)
_cod_database_code 7048128
_shelx_shelxl_version_number 2014/7
_shelx_space_group_comment
;
The symmetry employed for this shelxl refinement is uniquely defined
by the following loop, which should always be used as a source of
symmetry information in preference to the above space-group names.
They are only intended as comments.
;
_shelx_estimated_absorpt_t_min 0.135
_shelx_estimated_absorpt_t_max 0.424
_platon_squeeze_void_probe_radius 1.20

loop_
_space_group_symop_operation_xyz
'x, y, z'
'-x, -y, -z'

loop_
_atom_site_label
_atom_site_type_symbol
_atom_site_fract_x
_atom_site_fract_y
_atom_site_fract_z
_atom_site_U_iso_or_equiv
_atom_site_adp_type
_atom_site_occupancy
_atom_site_site_symmetry_order
_atom_site_calc_flag
_atom_site_refinement_flags_posn
_atom_site_refinement_flags_adp
Re1 Re -0.30779(2) 0.15238(2) 0.13777(2) 0.01100(5) Uani 1 1 d . .
Re2 Re -0.09773(2) 0.49389(2) -0.19515(2) 0.01236(5) Uani 1 1 d . .
Br1 Br -0.25117(4) -0.07221(3) 0.19596(3) 0.02074(9) Uani 1 1 d . .
Br2 Br -0.56682(6) 0.36173(4) -0.37908(4) 0.03593(12) Uani 1 1 d . .
O1 O -0.2907(2) 0.4514(2) -0.1654(2) 0.0155(5) Uani 1 1 d . .
O2 O -0.3668(3) 0.4101(2) 0.0841(2) 0.0268(6) Uani 1 1 d . .
O3 O -0.0266(3) 0.1177(3) 0.2044(2) 0.0288(7) Uani 1 1 d . .
O4 O -0.3941(3) 0.1177(3) 0.3760(3) 0.0343(7) Uani 1 1 d . .
O5 O 0.1692(3) 0.5637(3) -0.2548(3) 0.0320(7) Uani 1 1 d . .
O6 O -0.1695(3) 0.5897(3) -0.0194(2) 0.0254(6) Uani 1 1 d . .
O7 O 0.0538(3) 0.2577(2) -0.0267(2) 0.0267(6) Uani 1 1 d . .
N1 N -0.4709(3) 0.4402(3) -0.2255(3) 0.0144(6) Uani 1 1 d D .
H30 H -0.511(4) 0.452(4) -0.280(3) 0.017 Uiso 1 1 d D U
N2 N -0.2478(3) 0.1651(2) -0.0302(2) 0.0123(6) Uani 1 1 d . .
N3 N -0.3336(3) 0.1945(2) -0.1088(3) 0.0139(6) Uani 1 1 d . .
N4 N -0.5044(3) 0.1527(2) 0.1048(3) 0.0146(6) Uani 1 1 d . .
N5 N -0.5389(3) 0.1706(3) 0.0055(3) 0.0155(6) Uani 1 1 d . .
N6 N -0.2118(3) 0.6511(3) -0.3194(3) 0.0158(6) Uani 1 1 d . .
N7 N -0.2924(3) 0.6457(3) -0.3825(3) 0.0153(6) Uani 1 1 d . .
N8 N -0.0715(3) 0.4304(3) -0.3210(2) 0.0150(6) Uani 1 1 d . .
N9 N -0.1780(3) 0.4598(3) -0.3819(2) 0.0149(6) Uani 1 1 d . .
C1 C -0.1229(4) 0.1350(3) -0.0747(3) 0.0145(7) Uani 1 1 d . .
H1 H -0.0416 0.1092 -0.0388 0.017 Uiso 1 1 calc R U
C2 C -0.1272(4) 0.1461(3) -0.1804(3) 0.0177(8) Uani 1 1 d . .
H2 H -0.0524 0.1308 -0.2290 0.021 Uiso 1 1 calc R U
C3 C -0.2625(4) 0.1840(3) -0.1990(3) 0.0171(7) Uani 1 1 d . .
H3 H -0.2997 0.2000 -0.2642 0.020 Uiso 1 1 calc R U
C4 C -0.5944(4) 0.1012(3) 0.1783(4) 0.0226(8) Uani 1 1 d . .
H4 H -0.5950 0.0767 0.2553 0.027 Uiso 1 1 calc R U
C5 C -0.6873(4) 0.0880(3) 0.1279(4) 0.0270(9) Uani 1 1 d . .
H5 H -0.7613 0.0548 0.1628 0.032 Uiso 1 1 calc R U
C6 C -0.6503(4) 0.1328(3) 0.0178(4) 0.0220(8) Uani 1 1 d . .
H6 H -0.6938 0.1368 -0.0391 0.026 Uiso 1 1 calc R U
C7 C -0.4798(4) 0.2416(3) -0.0984(3) 0.0152(7) Uani 1 1 d . .
H7 H -0.5191 0.2389 -0.1577 0.018 Uiso 1 1 calc R U
C8 C -0.5213(4) 0.3693(3) -0.1160(3) 0.0145(7) Uani 1 1 d . .
H8A H -0.6216 0.3971 -0.1085 0.017 Uiso 1 1 calc R U
H8B H -0.4831 0.3764 -0.0595 0.017 Uiso 1 1 calc R U
C9 C -0.3586(3) 0.4723(3) -0.2422(3) 0.0121(7) Uani 1 1 d . .
C10 C -0.3084(4) 0.5340(3) -0.3622(3) 0.0148(7) Uani 1 1 d . .
H10 H -0.3753 0.5459 -0.4122 0.018 Uiso 1 1 calc R U
C11 C -0.2120(4) 0.7628(3) -0.3621(3) 0.0201(8) Uani 1 1 d . .
H11 H -0.1653 0.7934 -0.3340 0.024 Uiso 1 1 calc R U
C12 C -0.2900(4) 0.8282(3) -0.4533(4) 0.0251(9) Uani 1 1 d . .
H12 H -0.3053 0.9090 -0.4983 0.030 Uiso 1 1 calc R U
C13 C -0.3397(4) 0.7513(3) -0.4643(3) 0.0208(8) Uani 1 1 d . .
H13 H -0.3968 0.7688 -0.5191 0.025 Uiso 1 1 calc R U
C14 C 0.0314(4) 0.3619(3) -0.3569(3) 0.0178(8) Uani 1 1 d . .
H14 H 0.1196 0.3280 -0.3300 0.021 Uiso 1 1 calc R U
C15 C -0.0099(4) 0.3476(3) -0.4399(3) 0.0205(8) Uani 1 1 d . .
H15 H 0.0435 0.3027 -0.4784 0.025 Uiso 1 1 calc R U
C16 C -0.1430(4) 0.4113(3) -0.4544(3) 0.0180(8) Uani 1 1 d . .
H16 H -0.1997 0.4197 -0.5055 0.022 Uiso 1 1 calc R U
C17 C -0.3462(4) 0.3142(3) 0.1007(3) 0.0176(8) Uani 1 1 d . .
C18 C -0.1295(4) 0.1328(3) 0.1750(3) 0.0176(8) Uani 1 1 d . .
C19 C -0.3634(4) 0.1303(3) 0.2858(3) 0.0201(8) Uani 1 1 d . .
C20 C 0.0695(4) 0.5371(3) -0.2326(3) 0.0186(8) Uani 1 1 d . .
C21 C -0.1423(4) 0.5544(3) -0.0852(3) 0.0173(8) Uani 1 1 d . .
C22 C -0.0035(4) 0.3461(3) -0.0889(3) 0.0188(8) Uani 1 1 d . .

loop_
_atom_site_aniso_label
_atom_site_aniso_U_11
_atom_site_aniso_U_22
_atom_site_aniso_U_33
_atom_site_aniso_U_23
_atom_site_aniso_U_13
_atom_site_aniso_U_12
Re1 0.00972(8) 0.00800(8) 0.01347(9) -0.00349(6) -0.00315(6) -0.00016(6)
Re2 0.01125(8) 0.01460(9) 0.01029(8) -0.00360(6) -0.00352(6) -0.00297(6)
Br1 0.02078(19) 0.00832(17) 0.0272(2) -0.00415(15) -0.00388(16) 0.00004(14)
Br2 0.0646(3) 0.0226(2) 0.0258(2) -0.00197(18) -0.0285(2) -0.0150(2)
O1 0.0124(12) 0.0228(13) 0.0131(12) -0.0069(10) -0.0036(10) -0.0062(10)
O2 0.0399(17) 0.0121(14) 0.0294(16) -0.0092(12) -0.0119(14) -0.0016(12)
O3 0.0172(14) 0.0440(18) 0.0261(16) -0.0147(14) -0.0070(12) -0.0059(13)
O4 0.0365(18) 0.0339(17) 0.0217(17) -0.0097(14) -0.0005(14) 0.0006(14)
O5 0.0222(15) 0.0383(17) 0.0355(18) -0.0104(14) -0.0004(13) -0.0163(13)
O6 0.0246(15) 0.0371(16) 0.0249(15) -0.0186(13) 0.0009(12) -0.0142(13)
O7 0.0273(15) 0.0181(14) 0.0280(16) 0.0016(12) -0.0176(13) -0.0047(12)
N1 0.0174(15) 0.0141(14) 0.0132(15) -0.0060(12) -0.0082(13) -0.0011(12)
N2 0.0122(14) 0.0096(13) 0.0140(15) -0.0030(11) -0.0062(12) -0.0012(11)
N3 0.0120(14) 0.0112(14) 0.0183(16) -0.0055(12) -0.0087(13) 0.0005(11)
N4 0.0124(14) 0.0110(14) 0.0188(16) -0.0056(12) -0.0033(12) -0.0006(11)
N5 0.0131(14) 0.0110(14) 0.0230(17) -0.0068(12) -0.0050(13) -0.0019(11)
N6 0.0164(15) 0.0175(15) 0.0145(15) -0.0091(13) -0.0036(13) -0.0006(12)
N7 0.0177(15) 0.0134(15) 0.0140(15) -0.0058(12) -0.0049(13) -0.0005(12)
N8 0.0172(15) 0.0129(14) 0.0118(14) -0.0026(12) -0.0030(12) -0.0028(12)
N9 0.0183(15) 0.0123(14) 0.0103(14) -0.0025(12) -0.0035(12) -0.0010(12)
C1 0.0102(16) 0.0091(15) 0.0211(19) -0.0050(14) -0.0022(14) 0.0001(13)
C2 0.0166(18) 0.0113(16) 0.0211(19) -0.0067(15) 0.0010(15) -0.0003(14)
C3 0.0219(19) 0.0124(17) 0.0161(18) -0.0056(14) -0.0047(16) -0.0021(14)
C4 0.0147(18) 0.0175(18) 0.029(2) -0.0067(17) 0.0020(17) -0.0033(15)
C5 0.0133(18) 0.0195(19) 0.045(3) -0.0108(19) 0.0023(18) -0.0078(15)
C6 0.0146(18) 0.0160(18) 0.038(2) -0.0102(17) -0.0084(17) -0.0052(15)
C7 0.0135(17) 0.0121(17) 0.0198(19) -0.0057(14) -0.0082(15) -0.0005(13)
C8 0.0124(16) 0.0116(17) 0.0173(18) -0.0054(14) -0.0045(14) 0.0009(13)
C9 0.0126(16) 0.0098(15) 0.0115(17) -0.0042(13) -0.0045(14) 0.0019(13)
C10 0.0172(17) 0.0124(16) 0.0146(18) -0.0052(14) -0.0054(15) -0.0019(14)
C11 0.025(2) 0.0164(18) 0.0202(19) -0.0108(16) -0.0034(17) -0.0015(15)
C12 0.031(2) 0.0113(17) 0.028(2) -0.0084(16) -0.0078(18) 0.0047(16)
C13 0.023(2) 0.0126(17) 0.0187(19) -0.0032(15) -0.0087(16) 0.0043(15)
C14 0.0159(18) 0.0112(16) 0.0186(19) -0.0016(15) 0.0027(15) -0.0028(14)
C15 0.029(2) 0.0123(17) 0.0167(19) -0.0068(15) 0.0034(17) -0.0035(15)
C16 0.029(2) 0.0142(17) 0.0104(17) -0.0053(14) -0.0020(16) -0.0049(15)
C17 0.0185(18) 0.020(2) 0.0156(18) -0.0066(15) -0.0080(15) -0.0044(15)
C18 0.0173(19) 0.0169(18) 0.0178(19) -0.0057(15) -0.0050(16) -0.0036(14)
C19 0.0191(19) 0.0177(18) 0.017(2) -0.0044(15) -0.0031(16) 0.0005(15)
C20 0.0169(19) 0.0190(18) 0.0174(19) -0.0045(15) -0.0015(15) -0.0061(15)
C21 0.0140(17) 0.0261(19) 0.0157(18) -0.0093(16) -0.0030(15) -0.0081(15)
C22 0.0170(18) 0.022(2) 0.0203(19) -0.0072(17) -0.0035(16) -0.0102(16)

loop_
_atom_type_symbol
_atom_type_description
_atom_type_scat_dispersion_real
_atom_type_scat_dispersion_imag
_atom_type_scat_source
C C 0.0181 0.0091 'International Tables Vol C Tables 4.2.6.8 and 6.1.1.4'
H H 0.0000 0.0000 'International Tables Vol C Tables 4.2.6.8 and 6.1.1.4'
N N 0.0311 0.0180 'International Tables Vol C Tables 4.2.6.8 and 6.1.1.4'
O O 0.0492 0.0322 'International Tables Vol C Tables 4.2.6.8 and 6.1.1.4'
Br Br -0.6763 1.2805 'International Tables Vol C Tables 4.2.6.8 and 6.1.1.4'
Re Re -5.2083 5.8923 'International Tables Vol C Tables 4.2.6.8 and 6.1.1.4'

loop_
_geom_angle_atom_site_label_1
_geom_angle_atom_site_label_2
_geom_angle_atom_site_label_3
_geom_angle
C19 Re1 C17 87.63(16)
C19 Re1 C18 85.36(17)
C17 Re1 C18 88.45(15)
C19 Re1 N4 93.53(15)
C17 Re1 N4 98.05(13)
C18 Re1 N4 173.36(13)
C19 Re1 N2 175.44(14)
C17 Re1 N2 96.51(13)
C18 Re1 N2 96.65(14)
N4 Re1 N2 84.01(11)
C19 Re1 Br1 90.60(12)
C17 Re1 Br1 177.76(11)
C18 Re1 Br1 90.03(11)
N4 Re1 Br1 83.43(8)
N2 Re1 Br1 85.30(7)
C20 Re2 C22 87.94(15)
C20 Re2 C21 89.26(16)
C22 Re2 C21 89.68(16)
C20 Re2 N6 95.80(14)
C22 Re2 N6 174.62(13)
C21 Re2 N6 94.22(14)
C20 Re2 O1 175.74(13)
C22 Re2 O1 95.35(12)
C21 Re2 O1 93.45(12)
N6 Re2 O1 80.74(11)
C20 Re2 N8 96.27(14)
C22 Re2 N8 93.62(14)
C21 Re2 N8 173.65(13)
N6 Re2 N8 82.15(11)
O1 Re2 N8 80.85(10)
C9 O1 Re2 122.6(2)
C9 N1 C8 122.4(3)
C9 N1 H30 120(3)
C8 N1 H30 117(3)
C1 N2 N3 104.8(3)
C1 N2 Re1 128.4(2)
N3 N2 Re1 126.5(2)
C3 N3 N2 110.8(3)
C3 N3 C7 125.4(3)
N2 N3 C7 123.5(3)
C4 N4 N5 104.8(3)
C4 N4 Re1 126.6(3)
N5 N4 Re1 125.5(2)
C6 N5 N4 111.2(3)
C6 N5 C7 125.3(3)
N4 N5 C7 122.4(3)
C11 N6 N7 105.2(3)
C11 N6 Re2 133.9(3)
N7 N6 Re2 120.4(2)
C13 N7 N6 111.0(3)
C13 N7 C10 129.1(3)
N6 N7 C10 119.7(3)
C14 N8 N9 105.4(3)
C14 N8 Re2 134.7(3)
N9 N8 Re2 120.0(2)
C16 N9 N8 111.5(3)
C16 N9 C10 129.0(3)
N8 N9 C10 119.6(3)
N2 C1 C2 111.4(3)
N2 C1 H1 124.3
C2 C1 H1 124.3
C3 C2 C1 105.1(3)
C3 C2 H2 127.4
C1 C2 H2 127.4
N3 C3 C2 107.9(3)
N3 C3 H3 126.0
C2 C3 H3 126.0
N4 C4 C5 111.4(4)
N4 C4 H4 124.3
C5 C4 H4 124.3
C6 C5 C4 105.9(3)
C6 C5 H5 127.0
C4 C5 H5 127.0
N5 C6 C5 106.7(4)
N5 C6 H6 126.7
C5 C6 H6 126.7
N5 C7 N3 111.5(3)
N5 C7 C8 111.1(3)
N3 C7 C8 113.1(3)
N5 C7 H7 106.9
N3 C7 H7 106.9
C8 C7 H7 106.9
N1 C8 C7 109.8(3)
N1 C8 H8A 109.7
C7 C8 H8A 109.7
N1 C8 H8B 109.7
C7 C8 H8B 109.7
H8A C8 H8B 108.2
O1 C9 N1 123.2(3)
O1 C9 C10 120.0(3)
N1 C9 C10 116.8(3)
N7 C10 N9 110.1(3)
N7 C10 C9 110.4(3)
N9 C10 C9 107.7(3)
N7 C10 H10 109.5
N9 C10 H10 109.5
C9 C10 H10 109.5
N6 C11 C12 111.0(3)
N6 C11 H11 124.5
C12 C11 H11 124.5
C13 C12 C11 105.3(3)
C13 C12 H12 127.3
C11 C12 H12 127.3
N7 C13 C12 107.4(3)
N7 C13 H13 126.3
C12 C13 H13 126.3
N8 C14 C15 110.2(3)
N8 C14 H14 124.9
C15 C14 H14 124.9
C16 C15 C14 106.3(3)
C16 C15 H15 126.9
C14 C15 H15 126.9
N9 C16 C15 106.7(3)
N9 C16 H16 126.7
C15 C16 H16 126.7
O2 C17 Re1 176.1(3)
O3 C18 Re1 175.4(3)
O4 C19 Re1 178.1(4)
O5 C20 Re2 179.4(4)
O6 C21 Re2 179.4(3)
O7 C22 Re2 179.1(4)

loop_
_geom_bond_atom_site_label_1
_geom_bond_atom_site_label_2
_geom_bond_distance
Re1 C19 1.902(4)
Re1 C17 1.913(4)
Re1 C18 1.930(4)
Re1 N4 2.183(3)
Re1 N2 2.198(3)
Re1 Br1 2.6343(4)
Re2 C20 1.914(4)
Re2 C22 1.927(4)
Re2 C21 1.928(4)
Re2 N6 2.168(3)
Re2 O1 2.177(2)
Re2 N8 2.180(3)
O1 C9 1.259(4)
O2 C17 1.154(5)
O3 C18 1.147(5)
O4 C19 1.157(5)
O5 C20 1.146(5)
O6 C21 1.146(5)
O7 C22 1.150(5)
N1 C9 1.318(5)
N1 C8 1.462(5)
N1 H30 0.855(19)
N2 C1 1.337(5)
N2 N3 1.374(4)
N3 C3 1.346(5)
N3 C7 1.453(5)
N4 C4 1.333(5)
N4 N5 1.371(4)
N5 C6 1.363(5)
N5 C7 1.451(5)
N6 C11 1.339(5)
N6 N7 1.360(4)
N7 C13 1.356(5)
N7 C10 1.456(4)
N8 C14 1.339(5)
N8 N9 1.369(4)
N9 C16 1.353(5)
N9 C10 1.459(5)
C1 C2 1.393(5)
C1 H1 0.9500
C2 C3 1.370(5)
C2 H2 0.9500
C3 H3 0.9500
C4 C5 1.392(6)
C4 H4 0.9500
C5 C6 1.369(6)
C5 H5 0.9500
C6 H6 0.9500
C7 C8 1.541(5)
C7 H7 1.0000
C8 H8A 0.9900
C8 H8B 0.9900
C9 C10 1.536(5)
C10 H10 1.0000
C11 C12 1.394(6)
C11 H11 0.9500
C12 C13 1.370(6)
C12 H12 0.9500
C13 H13 0.9500
C14 C15 1.401(6)
C14 H14 0.9500
C15 C16 1.372(6)
C15 H15 0.9500
C16 H16 0.9500

loop_
_geom_torsion_atom_site_label_1
_geom_torsion_atom_site_label_2
_geom_torsion_atom_site_label_3
_geom_torsion_atom_site_label_4
_geom_torsion
C1 N2 N3 C3 -0.9(4)
Re1 N2 N3 C3 -174.6(2)
C1 N2 N3 C7 -175.0(3)
Re1 N2 N3 C7 11.2(4)
C4 N4 N5 C6 1.2(4)
Re1 N4 N5 C6 162.2(2)
C4 N4 N5 C7 169.8(3)
Re1 N4 N5 C7 -29.3(4)
C11 N6 N7 C13 1.2(4)
Re2 N6 N7 C13 -171.7(3)
C11 N6 N7 C10 176.5(3)
Re2 N6 N7 C10 3.6(4)
C14 N8 N9 C16 -0.1(4)
Re2 N8 N9 C16 -179.2(2)
C14 N8 N9 C10 179.3(3)
Re2 N8 N9 C10 0.3(4)
N3 N2 C1 C2 0.9(4)
Re1 N2 C1 C2 174.5(2)
N2 C1 C2 C3 -0.6(4)
N2 N3 C3 C2 0.5(4)
C7 N3 C3 C2 174.5(3)
C1 C2 C3 N3 0.1(4)
N5 N4 C4 C5 -1.2(4)
Re1 N4 C4 C5 -161.9(3)
N4 C4 C5 C6 0.7(5)
N4 N5 C6 C5 -0.8(4)
C7 N5 C6 C5 -168.9(3)
C4 C5 C6 N5 0.1(4)
C6 N5 C7 N3 -131.4(4)
N4 N5 C7 N3 61.7(4)
C6 N5 C7 C8 101.5(4)
N4 N5 C7 C8 -65.4(4)
C3 N3 C7 N5 135.3(3)
N2 N3 C7 N5 -51.4(4)
C3 N3 C7 C8 -98.7(4)
N2 N3 C7 C8 74.6(4)
C9 N1 C8 C7 -98.9(4)
N5 C7 C8 N1 -174.7(3)
N3 C7 C8 N1 59.0(4)
Re2 O1 C9 N1 175.3(2)
Re2 O1 C9 C10 -2.2(4)
C8 N1 C9 O1 -4.7(5)
C8 N1 C9 C10 172.9(3)
C13 N7 C10 N9 111.1(4)
N6 N7 C10 N9 -63.3(4)
C13 N7 C10 C9 -130.1(4)
N6 N7 C10 C9 55.6(4)
C16 N9 C10 N7 -120.1(4)
N8 N9 C10 N7 60.6(4)
C16 N9 C10 C9 119.5(4)
N8 N9 C10 C9 -59.8(4)
O1 C9 C10 N7 -57.7(4)
N1 C9 C10 N7 124.7(3)
O1 C9 C10 N9 62.6(4)
N1 C9 C10 N9 -115.1(3)
N7 N6 C11 C12 -1.1(4)
Re2 N6 C11 C12 170.3(3)
N6 C11 C12 C13 0.7(5)
N6 N7 C13 C12 -0.8(5)
C10 N7 C13 C12 -175.5(4)
C11 C12 C13 N7 0.1(5)
N9 N8 C14 C15 -0.2(4)
Re2 N8 C14 C15 178.6(3)
N8 C14 C15 C16 0.5(4)
N8 N9 C16 C15 0.4(4)
C10 N9 C16 C15 -178.9(3)
C14 C15 C16 N9 -0.5(4)

loop_
_platon_squeeze_void_nr
_platon_squeeze_void_average_x
_platon_squeeze_void_average_y
_platon_squeeze_void_average_z
_platon_squeeze_void_volume
_platon_squeeze_void_count_electrons
_platon_squeeze_void_content
1 0.000 0.000 0.500 211 49 ' '
